data_7204933
loop_
_publ_author_name
'Barone, Giampaolo'
'Hibbert, Tom G.'
'Mahon, Mary F.'
'Molloy, Kieran C.'
'Price, Louise S.'
'Parkin, Ivan P.'
'Hardy, Amanda M. E.'
'Field, Mark N.'

_publ_section_title
;
 Deposition of tin sulfide thin films from tin(iv) thiolate precursors
;
_journal_issue 2
_journal_name_full 'Journal of Materials Chemistry'
_journal_page_first 464
_journal_paper_doi 10.1039/b005888m
_journal_volume 11
_journal_year 2001
_chemical_formula_sum 'C24 H20 S4 Sn'
_chemical_formula_weight 555.33
_chemical_name_systematic ?
_space_group_IT_number 32
_symmetry_cell_setting orthorhombic
_symmetry_space_group_name_Hall 'P 2 -2ab'
_symmetry_space_group_name_H-M 'P b a 2'
_atom_sites_solution_hydrogens geom
_atom_sites_solution_primary direct
_atom_sites_solution_secondary difmap
_audit_creation_method SHELXL
_cell_angle_alpha 90.00
_cell_angle_beta 90.00
_cell_angle_gamma 90.00
_cell_formula_units_Z 2
_cell_length_a 17.1920(10)
_cell_length_b 8.553(2)
_cell_length_c 8.3420(10)
_cell_measurement_temperature 293(2)
_cell_volume 1226.6(3)
_computing_structure_refinement 'SHELXL-93 (Sheldrick, 1993)'
_computing_structure_solution 'SHELXS-86 (Sheldrick, 1990)'
_diffrn_ambient_temperature 293(2)
_diffrn_radiation_monochromator graphite
_diffrn_radiation_source 'fine-focus sealed tube'
_diffrn_radiation_wavelength 0.70930
_diffrn_reflns_av_R_equivalents 0.0123
_diffrn_reflns_av_sigmaI/netI 0.0401
_diffrn_reflns_limit_h_max 19
_diffrn_reflns_limit_h_min 0
_diffrn_reflns_limit_k_max 9
_diffrn_reflns_limit_k_min 0
_diffrn_reflns_limit_l_max 0
_diffrn_reflns_limit_l_min -9
_diffrn_reflns_number 1037
_diffrn_reflns_theta_max 23.89
_diffrn_reflns_theta_min 2.36
_exptl_absorpt_coefficient_mu 1.390
_exptl_crystal_density_diffrn 1.504
_exptl_crystal_F_000 556
_exptl_crystal_size_max 0.2
_exptl_crystal_size_mid 0.2
_exptl_crystal_size_min 0.2
_refine_diff_density_max 1.087
_refine_diff_density_min -0.532
_refine_diff_density_rms 0.148
_refine_ls_abs_structure_details 'Flack H D (1983), Acta Cryst. A39, 876-881'
_refine_ls_abs_structure_Flack 0.10(10)
_refine_ls_extinction_method none
_refine_ls_goodness_of_fit_all 1.073
_refine_ls_goodness_of_fit_obs 1.244
_refine_ls_matrix_type full
_refine_ls_number_parameters 132
_refine_ls_number_reflns 1029
_refine_ls_number_restraints 1
_refine_ls_restrained_S_all 1.301
_refine_ls_restrained_S_obs 1.243
_refine_ls_R_factor_all 0.0872
_refine_ls_R_factor_obs 0.0527
_refine_ls_shift/esd_max 0.000
_refine_ls_shift/esd_mean 0.000
_refine_ls_structure_factor_coef Fsqd
_refine_ls_weighting_details 'w=1/[\s^2^(Fo^2^)+(0.0769P)^2^+0.0000P] where P=(Fo^2^+2Fc^2^)/3'
_refine_ls_weighting_scheme calc
_refine_ls_wR_factor_all 0.1494
_refine_ls_wR_factor_obs 0.1179
_reflns_number_observed 729
_reflns_number_total 1035
_reflns_observed_criterion >2sigma(I)
_cod_data_source_file b005888m.txt
_cod_data_source_block 98kcm2
_cod_depositor_comments
;
The following automatic conversions were performed:
'_symmetry_cell_setting' value 'Orthorhombic' changed to 'orthorhombic'
according to '/home/saulius/struct/CIF-dictionaries/cif_core.dic'
dictionary named 'cif_core.dic' version 2.4.1 from 2010-06-29.

Automatic conversion script
Id: cif_fix_enum 1527 2010-12-29 10:47:43Z saulius 

The following automatic conversions were performed:

'_refine_ls_weighting_scheme' value 'calc
w=1/[\s^2^(Fo^2^)+(0.0769P)^2^+0.0000P] where P=(Fo^2^+2Fc^2^)/3' was
changed to 'calc'. New tag '_refine_ls_weighting_details' was
created. The value of the new tag was set to
'w=1/[\s^2^(Fo^2^)+(0.0769P)^2^+0.0000P] where P=(Fo^2^+2Fc^2^)/3'.

Automatic conversion script
Id: cif_fix_values 3143 2015-03-26 13:38:13Z robertas 
;
_cod_original_sg_symbol_H-M Pba2
_cod_database_code 7204933
_r_factor_obs
'etc. and is not relevant to the choice of reflections for refinement. R-factors based on F^2^ are statistically about twice as large as those based on F, and R- factors based on ALL data will be even larger. ;'

loop_
_symmetry_equiv_pos_as_xyz
'x, y, z'
'-x+1/2, y+1/2, z'
'x+1/2, -y+1/2, z'
'-x, -y, z'

loop_
_atom_site_aniso_label
_atom_site_aniso_U_11
_atom_site_aniso_U_22
_atom_site_aniso_U_33
_atom_site_aniso_U_23
_atom_site_aniso_U_13
_atom_site_aniso_U_12
Sn1 0.0563(5) 0.0657(6) 0.0751(6) 0.000 0.000 0.0058(5)
S1 0.087(2) 0.085(2) 0.109(3) -0.027(2) -0.001(2) 0.024(2)
S2 0.071(2) 0.084(2) 0.119(3) 0.010(2) -0.023(2) -0.011(2)
C1 0.104(10) 0.051(6) 0.066(8) -0.015(6) 0.008(7) 0.006(6)
C2 0.095(9) 0.060(6) 0.073(9) 0.007(8) 0.011(9) 0.002(6)
C3 0.104(11) 0.086(9) 0.116(14) -0.023(9) -0.025(11) 0.023(8)
C4 0.072(9) 0.129(13) 0.142(16) -0.060(14) -0.014(11) 0.001(10)
C5 0.109(14) 0.130(16) 0.131(17) -0.023(15) 0.003(13) -0.039(11)
C6 0.133(12) 0.072(8) 0.084(10) -0.006(9) -0.011(11) -0.005(8)
C7 0.066(7) 0.085(8) 0.058(8) -0.012(7) -0.024(6) 0.001(6)
C8 0.090(9) 0.105(11) 0.075(10) -0.006(9) 0.017(9) 0.013(8)
C9 0.169(17) 0.108(12) 0.082(10) 0.022(9) 0.011(11) 0.029(12)
C10 0.154(18) 0.078(10) 0.160(20) -0.011(12) -0.067(18) 0.022(11)
C11 0.077(10) 0.099(11) 0.121(15) 0.004(11) -0.018(10) 0.013(9)
C12 0.050(6) 0.103(9) 0.086(9) 0.000(10) 0.001(7) 0.005(6)

loop_
_atom_site_label
_atom_site_type_symbol
_atom_site_fract_x
_atom_site_fract_y
_atom_site_fract_z
_atom_site_U_iso_or_equiv
_atom_site_thermal_displace_type
_atom_site_occupancy
_atom_site_calc_flag
_atom_site_refinement_flags
_atom_site_disorder_group
Sn1 Sn 0.5000 0.0000 0.9675(2) 0.0657(4) Uani 1 d S .
S1 S 0.4840(2) 0.2322(4) 1.1209(6) 0.0936(11) Uani 1 d . .
S2 S 0.3833(2) -0.0277(4) 0.8120(6) 0.0915(11) Uani 1 d . .
C1 C 0.5808(8) 0.2538(13) 1.1856(14) 0.074(3) Uani 1 d . .
C2 C 0.6122(8) 0.1665(11) 1.3078(19) 0.076(3) Uani 1 d . .
H2 H 0.5810(8) 0.0927(11) 1.3584(19) 0.091 Uiso 1 calc R .
C3 C 0.6882(10) 0.1837(16) 1.3588(21) 0.102(5) Uani 1 d . .
H3 H 0.7088(10) 0.1194(16) 1.4380(21) 0.123 Uiso 1 calc R .
C4 C 0.7314(9) 0.2967(21) 1.2900(29) 0.115(6) Uani 1 d . .
H4 H 0.7814(9) 0.3141(21) 1.3287(29) 0.137 Uiso 1 calc R .
C5 C 0.7051(10) 0.3871(20) 1.1657(31) 0.123(6) Uani 1 d . .
H5 H 0.7375(10) 0.4596(20) 1.1160(31) 0.148 Uiso 1 calc R .
C6 C 0.6283(9) 0.3669(14) 1.1161(20) 0.096(4) Uani 1 d . .
H6 H 0.6084(9) 0.4301(14) 1.0352(20) 0.115 Uiso 1 calc R .
C7 C 0.3790(7) 0.1648(14) 0.7314(14) 0.070(3) Uani 1 d . .
C8 C 0.4234(7) 0.2075(17) 0.5986(18) 0.090(4) Uani 1 d . .
H8 H 0.4547(7) 0.1329(17) 0.5496(18) 0.108 Uiso 1 calc R .
C9 C 0.4220(10) 0.3562(19) 0.5386(20) 0.120(6) Uani 1 d . .
H9 H 0.4537(10) 0.3873(19) 0.4540(20) 0.144 Uiso 1 calc R .
C10 C 0.3693(14) 0.4596(18) 0.6138(34) 0.131(8) Uani 1 d . .
H10 H 0.3662(14) 0.5615(18) 0.5756(34) 0.157 Uiso 1 calc R .
C11 C 0.3229(8) 0.4181(20) 0.7390(24) 0.099(5) Uani 1 d . .
H11 H 0.2869(8) 0.4881(20) 0.7814(24) 0.119 Uiso 1 calc R .
C12 C 0.3303(6) 0.2753(15) 0.7988(19) 0.080(3) Uani 1 d . .
H12 H 0.3016(6) 0.2485(15) 0.8893(19) 0.096 Uiso 1 calc R .

loop_
_atom_type_symbol
_atom_type_description
_atom_type_scat_dispersion_real
_atom_type_scat_dispersion_imag
_atom_type_scat_source
C C 0.0033 0.0016 'International Tables Vol C Tables 4.2.6.8 and 6.1.1.4'
H H 0.0000 0.0000 'International Tables Vol C Tables 4.2.6.8 and 6.1.1.4'
S S 0.1246 0.1234 'International Tables Vol C Tables 4.2.6.8 and 6.1.1.4'
Sn Sn -0.6537 1.4246 'International Tables Vol C Tables 4.2.6.8 and 6.1.1.4'

loop_
_geom_angle_atom_site_label_1
_geom_angle_atom_site_label_2
_geom_angle_atom_site_label_3
_geom_angle
_geom_angle_site_symmetry_1
_geom_angle_site_symmetry_3
_geom_angle_publ_flag
S1 Sn1 S1 114.9(2) . 4_655 ?
S1 Sn1 S2 106.04(13) . . ?
S1 Sn1 S2 107.77(13) 4_655 . ?
S1 Sn1 S2 107.77(13) . 4_655 ?
S1 Sn1 S2 106.04(13) 4_655 4_655 ?
S2 Sn1 S2 114.6(2) . 4_655 ?
C1 S1 Sn1 98.2(4) . . ?
C7 S2 Sn1 98.5(4) . . ?
C2 C1 C6 117.1(12) . . ?
C2 C1 S1 122.8(10) . . ?
C6 C1 S1 120.0(10) . . ?
C1 C2 C3 122.8(13) . . ?
C4 C3 C2 117.8(15) . . ?
C3 C4 C5 123.1(16) . . ?
C4 C5 C6 117.8(17) . . ?
C1 C6 C5 121.2(15) . . ?
C12 C7 C8 118.4(12) . . ?
C12 C7 S2 120.3(10) . . ?
C8 C7 S2 121.3(10) . . ?
C9 C8 C7 121.7(13) . . ?
C8 C9 C10 115.5(17) . . ?
C11 C10 C9 123.6(18) . . ?
C12 C11 C10 118.2(16) . . ?
C11 C12 C7 122.4(14) . . ?

loop_
_geom_bond_atom_site_label_1
_geom_bond_atom_site_label_2
_geom_bond_distance
_geom_bond_site_symmetry_2
_geom_bond_publ_flag
Sn1 S1 2.379(4) . ?
Sn1 S1 2.379(4) 4_655 ?
Sn1 S2 2.401(4) . ?
Sn1 S2 2.401(4) 4_655 ?
S1 C1 1.761(13) . ?
S2 C7 1.780(13) . ?
C1 C2 1.37(2) . ?
C1 C6 1.39(2) . ?
C2 C3 1.38(2) . ?
C3 C4 1.35(2) . ?
C4 C5 1.37(3) . ?
C5 C6 1.39(2) . ?
C7 C12 1.38(2) . ?
C7 C8 1.39(2) . ?
C8 C9 1.37(2) . ?
C9 C10 1.41(2) . ?
C10 C11 1.36(3) . ?
C11 C12 1.33(2) . ?
